data_4107094
loop_
_publ_author_name
'Feng Cai'
'Xiaotao Pu'
'Xiangbing Qi'
'Vincent Lynch'
'Akella Radha'
'Joseph M. Ready'

_publ_section_title
;
 Chiral Allene-Containing Phosphines in Asymmetric Catalysis
;
_journal_name_full 'Journal of the American Chemical Society'
_journal_page_first 18066
_journal_page_last 18069
_journal_paper_doi 10.1021/ja207748r
_journal_volume 133
_journal_year 2011
_chemical_formula_sum 'C36 H27 Cl2 F12 P Pt'
_chemical_formula_weight 984.53
_chemical_name_systematic
; 
 ? 
;
_space_group_IT_number 14
_symmetry_cell_setting monoclinic
_symmetry_space_group_name_Hall '-P 2ybc'
_symmetry_space_group_name_H-M 'P 1 21/c 1'
_atom_sites_solution_hydrogens geom
_atom_sites_solution_primary direct
_atom_sites_solution_secondary difmap
_audit_creation_method SHELXL-97
_cell_angle_alpha 90.000
_cell_angle_beta 91.130(1)
_cell_angle_gamma 90.000
_cell_formula_units_Z 4
_cell_length_a 19.7185(5)
_cell_length_b 9.8541(2)
_cell_length_c 19.9184(7)
_cell_measurement_reflns_used 178
_cell_measurement_temperature 295(2)
_cell_measurement_theta_max 0.2
_cell_measurement_theta_min 0.01
_cell_volume 3869.55(19)
_computing_cell_refinement 'HKL2000 v095.373'
_computing_data_collection 'collect, Nonius 1999'
_computing_data_reduction 'HKL2000 v095.373'
_computing_publication_material 'XCIF (Sheldrick and Bruker 1997)'
_computing_structure_refinement 'SHELXL-97 (Sheldrick, 1997)'
_computing_structure_solution 'SHELXS-97 (Sheldrick, 1990)'
_diffrn_ambient_temperature 295(2)
_diffrn_measured_fraction_theta_full 0.982
_diffrn_measured_fraction_theta_max 0.982
_diffrn_measurement_device_type 'Kappa CCD'
_diffrn_measurement_method Collect
_diffrn_radiation_monochromator graphite
_diffrn_radiation_source 'fine-focus sealed tube'
_diffrn_radiation_type MoK\a
_diffrn_radiation_wavelength 0.71069
_diffrn_reflns_av_R_equivalents 0.0210
_diffrn_reflns_av_sigmaI/netI 0.0639
_diffrn_reflns_limit_h_max 23
_diffrn_reflns_limit_h_min 0
_diffrn_reflns_limit_k_max 11
_diffrn_reflns_limit_k_min 0
_diffrn_reflns_limit_l_max 23
_diffrn_reflns_limit_l_min -23
_diffrn_reflns_number 6862
_diffrn_reflns_theta_full 25.06
_diffrn_reflns_theta_max 25.06
_diffrn_reflns_theta_min 2.92
_exptl_absorpt_coefficient_mu 3.888
_exptl_absorpt_correction_T_max 0.83
_exptl_absorpt_correction_T_min 0.57
_exptl_absorpt_correction_type empirical
_exptl_absorpt_process_details 'HKL2000 v095.373'
_exptl_crystal_colour colorless
_exptl_crystal_density_diffrn 1.676
_exptl_crystal_description plate
_exptl_crystal_F_000 1912
_exptl_crystal_size_max 0.18
_exptl_crystal_size_mid 0.12
_exptl_crystal_size_min 0.05
_refine_diff_density_max 1.181
_refine_diff_density_min -1.592
_refine_diff_density_rms 0.128
_refine_ls_extinction_method none
_refine_ls_goodness_of_fit_ref 0.946
_refine_ls_hydrogen_treatment constr
_refine_ls_matrix_type full
_refine_ls_number_parameters 469
_refine_ls_number_reflns 6862
_refine_ls_number_restraints 0
_refine_ls_restrained_S_all 0.946
_refine_ls_R_factor_all 0.0778
_refine_ls_R_factor_gt 0.0471
_refine_ls_shift/su_max 0.010
_refine_ls_shift/su_mean 0.001
_refine_ls_structure_factor_coef Fsqd
_refine_ls_weighting_details 'calc w=1/[\s^2^(Fo^2^)+(0.0924P)^2^+0.0857P] where P=(Fo^2^+2Fc^2^)/3'
_refine_ls_weighting_scheme calc
_refine_ls_wR_factor_gt 0.1167
_refine_ls_wR_factor_ref 0.1350
_reflns_number_gt 4403
_reflns_number_total 6862
_reflns_threshold_expression >2sigma(I)
_cod_data_source_file ja207748r_si_005.cif
_cod_data_source_block shelxl
_cod_database_code 4107094

loop_
_symmetry_equiv_pos_as_xyz
'x, y, z'
'-x, y+1/2, -z+1/2'
'-x, -y, -z'
'x, -y-1/2, z-1/2'

loop_
_atom_site_label
_atom_site_type_symbol
_atom_site_fract_x
_atom_site_fract_y
_atom_site_fract_z
_atom_site_U_iso_or_equiv
_atom_site_adp_type
_atom_site_occupancy
_atom_site_symmetry_multiplicity
_atom_site_calc_flag
_atom_site_refinement_flags
Cl3 Cl 0.81529(12) 0.2971(2) 0.76042(13) 0.0639(6) Uani 1 1 d .
Pt1 Pt 0.730235(16) 0.13849(3) 0.746893(14) 0.04016(15) Uani 1 1 d .
Cl2 Cl 0.66117(12) 0.2684(2) 0.81753(11) 0.0611(6) Uani 1 1 d .
P3 P 0.79576(11) 0.0172(2) 0.68103(10) 0.0445(5) Uani 1 1 d .
C1 C 0.7883(4) 0.0612(8) 0.5927(4) 0.047(2) Uani 1 1 d .
C2 C 0.7641(4) -0.0329(9) 0.5462(4) 0.051(2) Uani 1 1 d .
H2 H 0.7513 -0.1189 0.5605 0.062 Uiso 1 1 calc R
C3 C 0.7591(5) 0.0002(9) 0.4792(4) 0.053(2) Uani 1 1 d .
C4 C 0.7743(5) 0.1287(9) 0.4581(4) 0.056(2) Uani 1 1 d .
H4 H 0.7693 0.1517 0.4130 0.067 Uiso 1 1 calc R
C5 C 0.7972(5) 0.2234(9) 0.5038(4) 0.057(2) Uani 1 1 d .
C6 C 0.8047(4) 0.1912(9) 0.5716(4) 0.051(2) Uani 1 1 d .
H6 H 0.8204 0.2557 0.6022 0.061 Uiso 1 1 calc R
C7 C 0.7319(7) -0.1049(12) 0.4311(6) 0.179(3) Uani 1 1 d .
C9 C 0.8869(5) 0.0152(8) 0.6986(5) 0.056(2) Uani 1 1 d .
C10 C 0.9096(5) 0.0020(9) 0.7651(5) 0.065(3) Uani 1 1 d .
H10 H 0.8785 -0.0012 0.7996 0.079 Uiso 1 1 calc R
C11 C 0.9783(6) -0.0063(11) 0.7797(5) 0.078(3) Uani 1 1 d .
C12 C 1.0244(6) 0.0013(14) 0.7294(7) 0.109(4) Uani 1 1 d .
H12 H 1.0706 -0.0034 0.7391 0.131 Uiso 1 1 calc R
C13 C 1.0017(6) 0.0157(17) 0.6658(7) 0.116(5) Uani 1 1 d .
C14 C 0.9327(6) 0.0251(13) 0.6492(5) 0.088(4) Uani 1 1 d .
H14 H 0.9184 0.0380 0.6049 0.106 Uiso 1 1 calc R
C16 C 0.7674(5) -0.1543(8) 0.6922(4) 0.052(2) Uani 1 1 d .
C17 C 0.8014(5) -0.2668(10) 0.6658(5) 0.065(3) Uani 1 1 d .
H17 H 0.8398 -0.2552 0.6401 0.078 Uiso 1 1 calc R
C18 C 0.7771(7) -0.3932(10) 0.6784(6) 0.081(3) Uani 1 1 d .
H18 H 0.7971 -0.4681 0.6584 0.097 Uiso 1 1 calc R
C19 C 0.7228(7) -0.4120(10) 0.7209(7) 0.081(3) Uani 1 1 d .
H19 H 0.7091 -0.4991 0.7325 0.097 Uiso 1 1 calc R
C20 C 0.6898(5) -0.3023(10) 0.7452(5) 0.068(3) Uani 1 1 d .
H20 H 0.6515 -0.3151 0.7710 0.082 Uiso 1 1 calc R
C21 C 0.7122(5) -0.1699(9) 0.7324(4) 0.051(2) Uani 1 1 d .
C22 C 0.6726(4) -0.0513(8) 0.7584(4) 0.048(2) Uani 1 1 d .
C23 C 0.6475(5) -0.0629(11) 0.8292(4) 0.068(3) Uani 1 1 d .
H23A H 0.6740 -0.1293 0.8533 0.103 Uiso 1 1 calc R
H23B H 0.6007 -0.0901 0.8281 0.103 Uiso 1 1 calc R
H23C H 0.6518 0.0234 0.8512 0.103 Uiso 1 1 calc R
C24 C 0.6445(4) 0.0373(7) 0.7104(4) 0.0432(19) Uani 1 1 d .
C25 C 0.5996(4) 0.0676(9) 0.6623(4) 0.051(2) Uani 1 1 d .
C26 C 0.5382(5) -0.0231(10) 0.6492(5) 0.168(3) Uani 1 1 d .
C27 C 0.5330(7) -0.1389(13) 0.6978(8) 0.131(6) Uani 1 1 d .
H27A H 0.5290 -0.1039 0.7425 0.197 Uiso 1 1 calc R
H27B H 0.5730 -0.1942 0.6954 0.197 Uiso 1 1 calc R
H27C H 0.4938 -0.1927 0.6865 0.197 Uiso 1 1 calc R
C28 C 0.4762(8) 0.0560(12) 0.6490(12) 0.30(2) Uani 1 1 d .
H28A H 0.4719 0.1006 0.6915 0.445 Uiso 1 1 calc R
H28B H 0.4381 -0.0029 0.6414 0.445 Uiso 1 1 calc R
H28C H 0.4777 0.1227 0.6139 0.445 Uiso 1 1 calc R
C29 C 0.5438(16) -0.092(3) 0.5845(9) 0.28(2) Uani 1 1 d .
H29A H 0.5844 -0.1455 0.5845 0.426 Uiso 1 1 calc R
H29B H 0.5456 -0.0254 0.5493 0.426 Uiso 1 1 calc R
H29C H 0.5051 -0.1495 0.5772 0.426 Uiso 1 1 calc R
C30 C 0.6049(4) 0.1938(9) 0.6219(4) 0.052(2) Uani 1 1 d .
C31 C 0.6201(5) 0.1946(13) 0.5545(6) 0.075(3) Uani 1 1 d .
H31 H 0.6321 0.1136 0.5339 0.090 Uiso 1 1 calc R
C32 C 0.6179(7) 0.3115(16) 0.5170(6) 0.100(4) Uani 1 1 d .
H32 H 0.6261 0.3084 0.4712 0.121 Uiso 1 1 calc R
C33 C 0.6039(8) 0.4317(14) 0.5470(8) 0.111(5) Uani 1 1 d .
H33 H 0.6030 0.5112 0.5219 0.133 Uiso 1 1 calc R
C34 C 0.5913(9) 0.4361(14) 0.6127(8) 0.119(5) Uani 1 1 d .
H34 H 0.5833 0.5195 0.6329 0.143 Uiso 1 1 calc R
C35 C 0.5898(6) 0.3177(10) 0.6517(6) 0.082(3) Uani 1 1 d .
H35 H 0.5789 0.3220 0.6969 0.098 Uiso 1 1 calc R
C36 C 1.0548(19) 0.032(7) 0.6115(19) 0.29(3) Uani 1 1 d .
F4 F 0.7450(8) -0.0770(10) 0.3707(4) 0.195(6) Uani 1 1 d .
F5 F 0.7583(6) -0.2198(8) 0.4400(5) 0.174(5) Uani 1 1 d .
F6 F 0.6711(5) -0.1204(13) 0.4335(7) 0.228(8) Uani 1 1 d .
F10 F 1.0354(7) 0.106(2) 0.5641(9) 0.245(8) Uani 1 1 d .
F11 F 1.061(2) -0.098(4) 0.5853(18) 0.36(3) Uani 1 1 d .
F12 F 1.1075(9) 0.053(4) 0.6262(10) 0.377(19) Uani 1 1 d .
C15 C 1.0036(9) -0.022(3) 0.8492(9) 0.170(7) Uani 1 1 d .
F7 F 0.9589(6) -0.0413(19) 0.8939(5) 0.211(7) Uani 1 1 d .
F8 F 1.0499(7) -0.1123(18) 0.8565(5) 0.233(8) Uani 1 1 d .
F9 F 1.0339(11) 0.086(2) 0.8698(7) 0.278(10) Uani 1 1 d .
C8 C 0.8151(8) 0.3597(11) 0.4808(6) 0.148(4) Uani 1 1 d .
F1 F 0.8060(9) 0.3887(8) 0.4236(4) 0.213(7) Uani 1 1 d .
F2 F 0.7869(10) 0.4557(9) 0.5143(8) 0.252(9) Uani 1 1 d .
F3 F 0.8729(8) 0.4003(13) 0.4996(8) 0.227(8) Uani 1 1 d .

loop_
_atom_site_aniso_label
_atom_site_aniso_U_11
_atom_site_aniso_U_22
_atom_site_aniso_U_33
_atom_site_aniso_U_23
_atom_site_aniso_U_13
_atom_site_aniso_U_12
Cl3 0.0540(15) 0.0496(13) 0.0879(17) -0.0075(11) -0.0051(12) -0.0077(11)
Pt1 0.0355(2) 0.0439(2) 0.0409(2) -0.00002(13) -0.00390(13) 0.00184(14)
Cl2 0.0519(14) 0.0718(15) 0.0597(14) -0.0134(11) 0.0023(11) 0.0100(11)
P3 0.0443(13) 0.0480(13) 0.0410(12) 0.0020(9) -0.0013(9) 0.0064(10)
C1 0.048(5) 0.051(5) 0.042(5) 0.002(4) 0.006(4) 0.011(4)
C2 0.044(5) 0.062(6) 0.048(5) 0.000(4) -0.003(4) 0.001(4)
C3 0.050(6) 0.068(7) 0.043(5) -0.005(4) 0.003(4) 0.008(5)
C4 0.050(6) 0.079(7) 0.039(5) -0.001(4) 0.001(4) 0.005(5)
C5 0.058(6) 0.062(6) 0.052(6) 0.013(4) 0.003(4) 0.000(5)
C6 0.053(6) 0.048(5) 0.052(5) 0.001(4) 0.001(4) -0.002(4)
C7 0.199(10) 0.176(8) 0.161(7) -0.008(5) -0.009(6) 0.007(7)
C9 0.045(6) 0.055(5) 0.066(6) -0.004(4) -0.002(5) 0.015(4)
C10 0.054(6) 0.088(7) 0.054(6) -0.001(5) -0.006(5) 0.018(5)
C11 0.062(7) 0.105(8) 0.067(7) -0.005(6) -0.015(6) 0.029(6)
C12 0.056(8) 0.171(13) 0.100(10) 0.006(9) -0.007(7) 0.043(8)
C13 0.049(8) 0.207(15) 0.093(10) 0.043(10) 0.015(7) 0.032(9)
C14 0.060(7) 0.142(10) 0.064(7) 0.033(7) 0.008(6) 0.016(7)
C16 0.069(7) 0.050(5) 0.038(5) 0.001(4) -0.005(4) 0.014(4)
C17 0.070(7) 0.055(6) 0.069(6) -0.004(5) -0.006(5) 0.010(5)
C18 0.111(11) 0.054(7) 0.079(8) -0.001(5) -0.007(7) 0.016(6)
C19 0.101(10) 0.036(6) 0.105(9) 0.008(6) -0.010(7) -0.002(6)
C20 0.061(7) 0.061(7) 0.082(7) 0.021(5) -0.005(5) -0.002(6)
C21 0.059(6) 0.049(6) 0.046(5) 0.005(4) -0.011(4) -0.001(4)
C22 0.049(5) 0.045(5) 0.051(5) 0.003(4) 0.002(4) -0.007(4)
C23 0.069(7) 0.088(7) 0.049(6) 0.008(5) 0.011(5) -0.017(6)
C24 0.048(5) 0.044(5) 0.038(4) 0.002(3) 0.000(4) -0.002(4)
C25 0.025(4) 0.072(6) 0.054(5) -0.006(4) -0.007(4) 0.001(4)
C26 0.149(6) 0.177(6) 0.177(7) 0.014(5) -0.024(5) -0.006(5)
C27 0.074(9) 0.146(13) 0.172(15) 0.065(10) -0.056(10) -0.056(8)
C28 0.048(9) 0.125(14) 0.71(6) 0.11(3) -0.09(2) -0.023(10)
C29 0.41(5) 0.34(3) 0.101(14) -0.041(17) -0.020(19) -0.29(4)
C30 0.044(5) 0.057(6) 0.056(6) 0.005(4) -0.010(4) -0.001(4)
C31 0.049(6) 0.095(7) 0.080(8) 0.009(6) -0.013(5) 0.011(6)
C32 0.087(9) 0.140(11) 0.074(8) 0.048(9) -0.001(7) 0.010(9)
C33 0.146(14) 0.081(10) 0.105(12) 0.030(8) -0.024(10) -0.009(9)
C34 0.165(15) 0.088(10) 0.103(12) 0.008(8) -0.037(11) 0.005(9)
C35 0.112(10) 0.057(7) 0.075(7) 0.002(6) -0.008(7) 0.013(6)
C36 0.09(2) 0.61(8) 0.18(3) 0.20(4) 0.00(2) 0.04(3)
F4 0.369(19) 0.154(7) 0.061(5) -0.028(5) -0.046(7) -0.042(10)
F5 0.257(13) 0.079(6) 0.180(9) -0.049(5) -0.113(9) 0.032(7)
F6 0.086(7) 0.295(15) 0.303(16) -0.217(13) -0.003(8) -0.051(8)
F10 0.134(11) 0.41(2) 0.187(12) 0.129(15) 0.069(10) 0.036(12)
F11 0.34(4) 0.37(5) 0.38(4) -0.17(4) 0.28(3) -0.02(3)
F12 0.074(10) 0.81(6) 0.25(2) 0.19(3) 0.061(11) 0.025(18)
C15 0.164(10) 0.25(2) 0.105(13) -0.034(13) -0.022(10) 0.043(13)
F7 0.120(8) 0.44(2) 0.073(6) 0.022(9) -0.011(6) 0.115(12)
F8 0.171(10) 0.44(2) 0.086(6) 0.000(8) -0.034(6) 0.186(13)
F9 0.27(2) 0.40(2) 0.157(12) -0.080(13) -0.081(13) -0.079(19)
C8 0.118(11) 0.154(7) 0.172(8) 0.004(5) -0.016(7) -0.020(7)
F1 0.44(2) 0.117(6) 0.081(6) 0.051(5) -0.072(9) -0.119(9)
F2 0.38(2) 0.060(6) 0.324(18) 0.029(7) 0.203(18) -0.025(8)
F3 0.221(14) 0.184(10) 0.272(15) 0.139(11) -0.116(13) -0.133(11)

loop_
_atom_type_symbol
_atom_type_description
_atom_type_scat_dispersion_real
_atom_type_scat_dispersion_imag
_atom_type_scat_source
C C 0.0033 0.0016 'International Tables Vol C Tables 4.2.6.8 and 6.1.1.4'
H H 0.0000 0.0000 'International Tables Vol C Tables 4.2.6.8 and 6.1.1.4'
F F 0.0171 0.0103 'International Tables Vol C Tables 4.2.6.8 and 6.1.1.4'
P P 0.1023 0.0942 'International Tables Vol C Tables 4.2.6.8 and 6.1.1.4'
Cl Cl 0.1484 0.1585 'International Tables Vol C Tables 4.2.6.8 and 6.1.1.4'
Pt Pt -1.7033 8.3905 'International Tables Vol C Tables 4.2.6.8 and 6.1.1.4'

loop_
_geom_angle_atom_site_label_1
_geom_angle_atom_site_label_2
_geom_angle_atom_site_label_3
_geom_angle
C24 Pt1 C22 38.0(3)
C24 Pt1 P3 90.8(2)
C22 Pt1 P3 84.9(2)
C24 Pt1 Cl3 161.8(2)
C22 Pt1 Cl3 160.0(2)
P3 Pt1 Cl3 90.20(9)
C24 Pt1 Cl2 89.6(2)
C22 Pt1 Cl2 95.4(2)
P3 Pt1 Cl2 179.55(8)
Cl3 Pt1 Cl2 89.41(9)
C16 P3 C1 109.0(4)
C16 P3 C9 105.9(4)
C1 P3 C9 104.4(4)
C16 P3 Pt1 104.4(3)
C1 P3 Pt1 114.2(3)
C9 P3 Pt1 118.5(3)
C6 C1 C2 119.5(7)
C6 C1 P3 119.9(6)
C2 C1 P3 120.5(6)
C3 C2 C1 120.4(8)
C4 C3 C2 120.4(8)
C4 C3 C7 121.3(8)
C2 C3 C7 118.2(9)
C5 C4 C3 119.7(8)
C4 C5 C6 121.0(8)
C4 C5 C8 119.6(9)
C6 C5 C8 119.4(9)
C1 C6 C5 118.9(8)
F6 C7 F4 106.5(13)
F6 C7 F5 106.8(13)
F4 C7 F5 103.7(11)
F6 C7 C3 113.8(11)
F4 C7 C3 112.3(10)
F5 C7 C3 113.0(10)
C14 C9 C10 119.4(9)
C14 C9 P3 122.0(8)
C10 C9 P3 118.6(7)
C11 C10 C9 119.9(9)
C12 C11 C10 120.4(10)
C12 C11 C15 118.5(11)
C10 C11 C15 121.1(11)
C13 C12 C11 118.9(11)
C12 C13 C14 122.3(11)
C12 C13 C36 117.3(16)
C14 C13 C36 120.3(15)
C9 C14 C13 119.0(10)
C21 C16 C17 121.3(8)
C21 C16 P3 115.4(6)
C17 C16 P3 123.1(8)
C18 C17 C16 118.9(10)
C19 C18 C17 120.8(10)
C18 C19 C20 119.5(10)
C19 C20 C21 121.4(11)
C16 C21 C20 117.8(9)
C16 C21 C22 122.5(8)
C20 C21 C22 119.5(9)
C24 C22 C21 116.8(7)
C24 C22 C23 123.5(8)
C21 C22 C23 116.5(7)
C24 C22 Pt1 66.3(4)
C21 C22 Pt1 110.6(6)
C23 C22 Pt1 109.9(6)
C25 C24 C22 152.0(8)
C25 C24 Pt1 132.1(6)
C22 C24 Pt1 75.7(5)
C24 C25 C30 121.8(7)
C24 C25 C26 120.5(8)
C30 C25 C26 117.5(7)
C29 C26 C28 109.0(19)
C29 C26 C27 102.9(14)
C28 C26 C27 110.0(14)
C29 C26 C25 110.4(12)
C28 C26 C25 110.6(10)
C27 C26 C25 113.6(8)
C35 C30 C31 117.5(9)
C35 C30 C25 119.1(8)
C31 C30 C25 123.3(9)
C32 C31 C30 121.8(11)
C33 C32 C31 119.8(12)
C34 C33 C32 120.2(12)
C33 C34 C35 121.5(13)
C30 C35 C34 119.1(11)
F12 C36 F10 112(4)
F12 C36 F11 101(4)
F10 C36 F11 107(4)
F12 C36 C13 119(3)
F10 C36 C13 113(3)
F11 C36 C13 104(4)
F9 C15 F8 102.3(16)
F9 C15 F7 102.8(18)
F8 C15 F7 108.7(19)
F9 C15 C11 111(2)
F8 C15 C11 114.2(15)
F7 C15 C11 116.4(13)
F1 C8 F3 109.1(14)
F1 C8 F2 105.1(14)
F3 C8 F2 90.6(12)
F1 C8 C5 119.3(10)
F3 C8 C5 115.0(12)
F2 C8 C5 113.8(12)

loop_
_geom_bond_atom_site_label_1
_geom_bond_atom_site_label_2
_geom_bond_distance
Cl3 Pt1 2.304(2)
Pt1 C24 2.082(8)
Pt1 C22 2.203(8)
Pt1 P3 2.210(2)
Pt1 Cl2 2.355(2)
P3 C16 1.795(9)
P3 C1 1.815(8)
P3 C9 1.824(9)
C1 C6 1.389(12)
C1 C2 1.388(11)
C2 C3 1.376(11)
C3 C4 1.369(12)
C3 C7 1.502(14)
C4 C5 1.374(12)
C5 C6 1.391(11)
C5 C8 1.464(13)
C7 F6 1.212(15)
C7 F4 1.267(13)
C7 F5 1.257(13)
C9 C14 1.351(13)
C9 C10 1.397(12)
C10 C11 1.382(14)
C11 C12 1.367(14)
C11 C15 1.472(18)
C12 C13 1.342(17)
C13 C14 1.398(16)
C13 C36 1.53(3)
C16 C21 1.374(13)
C16 C17 1.402(12)
C17 C18 1.359(14)
C18 C19 1.390(16)
C19 C20 1.356(15)
C20 C21 1.403(13)
C21 C22 1.503(12)
C22 C24 1.400(11)
C22 C23 1.508(11)
C24 C25 1.326(11)
C25 C30 1.485(12)
C25 C26 1.523(12)
C26 C29 1.46(2)
C26 C28 1.450(19)
C26 C27 1.501(14)
C30 C35 1.392(13)
C30 C31 1.383(13)
C31 C32 1.373(15)
C32 C33 1.358(18)
C33 C34 1.336(19)
C34 C35 1.402(17)
C36 F12 1.09(4)
C36 F10 1.25(3)
C36 F11 1.39(8)
C15 F9 1.28(2)
C15 F8 1.278(19)
C15 F7 1.28(2)
C8 F1 1.186(13)
C8 F3 1.258(17)
C8 F2 1.289(15)
